data_7159805
loop_
_publ_author_name
'Wu, Zeng-Hui'
'Qu, Heng-Tong'
'Han, Ben-Jun'
'Yang, Jia-Xin'
'Chang, Xiang-Wei'
'Feng, Cheng-Tao'

_publ_section_title
;
 Synthesis of pyrazino[1,2-<i>b</i>]indazoles <i>via</i> cascade
 cyclization of indazole aldehydes with propargylic amines.
;
_journal_issue 11
_journal_name_full 'Organic &amp; biomolecular chemistry'
_journal_page_first 2226
_journal_page_last 2230
_journal_paper_doi 10.1039/d4ob00051j
_journal_volume 22
_journal_year 2024
_chemical_formula_moiety 'C11 H9 N3'
_chemical_formula_sum 'C11 H9 N3'
_chemical_formula_weight 183.21
_space_group_crystal_system orthorhombic
_space_group_IT_number 33
_space_group_name_Hall 'P 2c -2n'
_space_group_name_H-M_alt 'P n a 21'
_atom_sites_solution_hydrogens geom
_atom_sites_solution_primary dual
_audit_creation_date 2024-01-24
_audit_creation_method
;
Olex2 1.3
(compiled 2020.02.04 svn.rd84adfe8 for OlexSys, GUI svn.r6032)
;
_audit_update_record
;
2024-02-07 deposited with the CCDC.	2024-02-07 downloaded from the CCDC.
;
_cell_angle_alpha 90
_cell_angle_beta 90
_cell_angle_gamma 90
_cell_formula_units_Z 4
_cell_length_a 13.009(3)
_cell_length_b 15.324(3)
_cell_length_c 4.6638(9)
_cell_measurement_reflns_used 4412
_cell_measurement_temperature 293.15
_cell_measurement_theta_max 26.672
_cell_measurement_theta_min 2.659
_cell_volume 929.7(3)
_computing_cell_refinement 'SAINT v8.37A (Bruker, 2015)'
_computing_data_reduction 'SAINT v8.37A (Bruker, 2015)'
_computing_molecular_graphics 'Olex2 1.3 (Dolomanov et al., 2009)'
_computing_publication_material 'Olex2 1.3 (Dolomanov et al., 2009)'
_computing_structure_refinement 'SHELXL 2014/7 (Sheldrick, 2015)'
_computing_structure_solution 'SHELXT 2014/5 (Sheldrick, 2014)'
_diffrn_ambient_temperature 293.15
_diffrn_measured_fraction_theta_full 1.000
_diffrn_measured_fraction_theta_max 1.000
_diffrn_measurement_device_type 'Bruker APEX-II CCD'
_diffrn_measurement_method '\f and \w scans'
_diffrn_radiation_type MoK\a
_diffrn_radiation_wavelength 0.71073
_diffrn_reflns_av_R_equivalents 0.1180
_diffrn_reflns_av_unetI/netI 0.0602
_diffrn_reflns_Laue_measured_fraction_full 1.000
_diffrn_reflns_Laue_measured_fraction_max 1.000
_diffrn_reflns_limit_h_max 15
_diffrn_reflns_limit_h_min -15
_diffrn_reflns_limit_k_max 18
_diffrn_reflns_limit_k_min -18
_diffrn_reflns_limit_l_max 5
_diffrn_reflns_limit_l_min -5
_diffrn_reflns_number 6472
_diffrn_reflns_point_group_measured_fraction_full 0.935
_diffrn_reflns_point_group_measured_fraction_max 0.935
_diffrn_reflns_theta_full 24.998
_diffrn_reflns_theta_max 24.998
_diffrn_reflns_theta_min 2.054
_diffrn_source_current 30.0
_diffrn_source_power 1.5
_diffrn_source_voltage 50.0
_diffrn_standards_number 0
_exptl_absorpt_coefficient_mu 0.082
_exptl_absorpt_correction_type none
_exptl_crystal_colour 'metallic light yellow'
_exptl_crystal_colour_lustre metallic
_exptl_crystal_colour_modifier light
_exptl_crystal_colour_primary yellow
_exptl_crystal_density_diffrn 1.309
_exptl_crystal_description block
_exptl_crystal_F_000 384
_exptl_crystal_size_max 0.19
_exptl_crystal_size_mid 0.18
_exptl_crystal_size_min 0.18
_refine_diff_density_max 0.185
_refine_diff_density_min -0.205
_refine_diff_density_rms 0.058
_refine_ls_abs_structure_details
;
 Flack x determined using 541 quotients [(I+)-(I-)]/[(I+)+(I-)]
 (Parsons, Flack and Wagner, Acta Cryst. B69 (2013) 249-259).
;
_refine_ls_abs_structure_Flack -10.0(10)
_refine_ls_extinction_method none
_refine_ls_goodness_of_fit_ref 1.053
_refine_ls_hydrogen_treatment constr
_refine_ls_matrix_type full
_refine_ls_number_parameters 128
_refine_ls_number_reflns 1541
_refine_ls_number_restraints 1
_refine_ls_restrained_S_all 1.053
_refine_ls_R_factor_all 0.0792
_refine_ls_R_factor_gt 0.0775
_refine_ls_shift/su_max 0.000
_refine_ls_shift/su_mean 0.000
_refine_ls_structure_factor_coef Fsqd
_refine_ls_weighting_details 'w=1/[\s^2^(Fo^2^)+(0.1660P)^2^+0.0826P] where P=(Fo^2^+2Fc^2^)/3'
_refine_ls_weighting_scheme calc
_refine_ls_wR_factor_gt 0.2056
_refine_ls_wR_factor_ref 0.2102
_reflns_Friedel_coverage 0.650
_reflns_Friedel_fraction_full 0.850
_reflns_Friedel_fraction_max 0.850
_reflns_number_gt 1465
_reflns_number_total 1541
_reflns_threshold_expression 'I > 2\s(I)'
_cod_data_source_file d4ob00051j2.cif
_cod_data_source_block a
_cod_depositor_comments 'Adding full bibliography for 7159805.cif.'
_cod_database_code 7159805
_shelx_shelxl_version_number 2014/7
_shelx_space_group_comment
;
The symmetry employed for this shelxl refinement is uniquely defined
by the following loop, which should always be used as a source of
symmetry information in preference to the above space-group names.
They are only intended as comments.
;
_shelx_estimated_absorpt_t_max 0.985
_shelx_estimated_absorpt_t_min 0.985
_olex2_refinement_description
;
1. Fixed Uiso
 At 1.2 times of:
  All C(H) groups
 At 1.5 times of:
  All C(H,H,H) groups
2.a Aromatic/amide H refined with riding coordinates:
 C4(H4), C3(H3), C11(H11), C8(H8), C9(H9), C10(H10)
2.b Idealised Me refined as rotating group:
 C1(H1a,H1b,H1c)
;
_olex2_submission_special_instructions 'No special instructions were received'

loop_
_space_group_symop_operation_xyz
'x, y, z'
'-x, -y, z+1/2'
'x+1/2, -y+1/2, z'
'-x+1/2, y+1/2, z+1/2'

loop_
_atom_site_label
_atom_site_type_symbol
_atom_site_fract_x
_atom_site_fract_y
_atom_site_fract_z
_atom_site_U_iso_or_equiv
_atom_site_adp_type
_atom_site_occupancy
_atom_site_site_symmetry_order
_atom_site_calc_flag
_atom_site_refinement_flags_posn
_atom_site_refinement_flags_adp
_atom_site_refinement_flags_occupancy
_atom_site_disorder_assembly
_atom_site_disorder_group
N2 N 0.5997(2) 0.3174(2) 0.6521(8) 0.0515(9) Uani 1 1 d . . . . .
N1 N 0.6762(2) 0.2792(2) 0.5027(10) 0.0637(10) Uani 1 1 d . . . . .
N3 N 0.4277(3) 0.3815(3) 0.9267(11) 0.0707(11) Uani 1 1 d . . . . .
C5 C 0.5039(3) 0.2815(2) 0.5978(9) 0.0495(9) Uani 1 1 d . . . . .
C6 C 0.5208(3) 0.2145(2) 0.3998(8) 0.0507(10) Uani 1 1 d . . . . .
C7 C 0.6273(3) 0.2155(2) 0.3489(9) 0.0564(10) Uani 1 1 d . . . . .
C4 C 0.4200(3) 0.3175(3) 0.7428(12) 0.0603(11) Uani 1 1 d . . . . .
H4 H 0.3551 0.2945 0.7065 0.072 Uiso 1 1 calc R U . . .
C2 C 0.6107(3) 0.3850(3) 0.8409(11) 0.0631(12) Uani 1 1 d . . . . .
C3 C 0.5235(4) 0.4134(3) 0.9714(13) 0.0706(12) Uani 1 1 d . . . . .
H3 H 0.5302 0.4586 1.1030 0.085 Uiso 1 1 calc R U . . .
C11 C 0.4568(4) 0.1529(3) 0.2623(11) 0.0662(11) Uani 1 1 d . . . . .
H11 H 0.3865 0.1517 0.2978 0.079 Uiso 1 1 calc R U . . .
C8 C 0.6711(4) 0.1539(3) 0.1574(12) 0.0768(15) Uani 1 1 d . . . . .
H8 H 0.7415 0.1526 0.1229 0.092 Uiso 1 1 calc R U . . .
C9 C 0.6060(5) 0.0967(3) 0.0257(13) 0.0825(15) Uani 1 1 d . . . . .
H9 H 0.6333 0.0568 -0.1039 0.099 Uiso 1 1 calc R U . . .
C10 C 0.5006(4) 0.0954(3) 0.0765(14) 0.0741(13) Uani 1 1 d . . . . .
H10 H 0.4596 0.0548 -0.0176 0.089 Uiso 1 1 calc R U . . .
C1 C 0.7162(4) 0.4214(4) 0.8849(19) 0.0989(19) Uani 1 1 d . . . . .
H1A H 0.7605 0.3766 0.9588 0.148 Uiso 1 1 calc R U . . .
H1B H 0.7131 0.4689 1.0190 0.148 Uiso 1 1 calc R U . . .
H1C H 0.7428 0.4421 0.7053 0.148 Uiso 1 1 calc R U . . .

loop_
_atom_site_aniso_label
_atom_site_aniso_U_11
_atom_site_aniso_U_22
_atom_site_aniso_U_33
_atom_site_aniso_U_23
_atom_site_aniso_U_13
_atom_site_aniso_U_12
N2 0.0423(15) 0.0534(16) 0.059(2) 0.0138(14) 0.0000(13) -0.0007(11)
N1 0.0412(16) 0.074(2) 0.075(2) 0.0196(18) 0.0065(17) 0.0047(13)
N3 0.062(2) 0.069(2) 0.081(3) -0.006(2) 0.0061(18) 0.0105(16)
C5 0.0409(17) 0.0515(17) 0.056(2) 0.0106(16) -0.0012(16) 0.0014(12)
C6 0.0486(19) 0.0518(17) 0.052(2) 0.0097(15) 0.0017(16) 0.0038(14)
C7 0.054(2) 0.0606(19) 0.055(2) 0.0148(17) 0.0080(18) 0.0086(15)
C4 0.0474(19) 0.062(2) 0.071(3) 0.001(2) 0.0046(19) 0.0047(15)
C2 0.063(2) 0.0532(19) 0.074(3) 0.0118(19) -0.016(2) -0.0087(16)
C3 0.081(3) 0.058(2) 0.073(3) -0.0009(19) -0.004(2) 0.0054(19)
C11 0.068(2) 0.062(2) 0.068(3) 0.0037(19) -0.004(2) -0.0013(19)
C8 0.069(3) 0.084(3) 0.078(3) 0.021(3) 0.022(2) 0.025(2)
C9 0.115(4) 0.066(2) 0.067(3) 0.001(2) 0.009(3) 0.021(3)
C10 0.088(3) 0.063(2) 0.072(3) 0.001(2) -0.004(3) 0.005(2)
C1 0.081(3) 0.097(3) 0.119(5) 0.005(4) -0.023(3) -0.037(3)

loop_
_atom_type_symbol
_atom_type_description
_atom_type_scat_dispersion_real
_atom_type_scat_dispersion_imag
_atom_type_scat_source
C C 0.0033 0.0016 'International Tables Vol C Tables 4.2.6.8 and 6.1.1.4'
H H 0.0000 0.0000 'International Tables Vol C Tables 4.2.6.8 and 6.1.1.4'
N N 0.0061 0.0033 'International Tables Vol C Tables 4.2.6.8 and 6.1.1.4'

loop_
_geom_angle_atom_site_label_1
_geom_angle_atom_site_label_2
_geom_angle_atom_site_label_3
_geom_angle
_geom_angle_site_symmetry_1
_geom_angle_site_symmetry_3
_geom_angle_publ_flag
N1 N2 C5 113.4(3) . . ?
N1 N2 C2 125.8(3) . . ?
C2 N2 C5 120.8(3) . . ?
N2 N1 C7 103.7(3) . . ?
C4 N3 C3 116.2(4) . . ?
N2 C5 C6 105.7(3) . . ?
N2 C5 C4 117.2(4) . . ?
C4 C5 C6 137.0(4) . . ?
C5 C6 C7 105.0(3) . . ?
C5 C6 C11 134.3(4) . . ?
C7 C6 C11 120.7(4) . . ?
N1 C7 C6 112.2(4) . . ?
N1 C7 C8 128.2(4) . . ?
C6 C7 C8 119.7(4) . . ?
N3 C4 C5 123.6(4) . . ?
N3 C4 H4 118.2 . . ?
C5 C4 H4 118.2 . . ?
N2 C2 C1 117.8(5) . . ?
C3 C2 N2 116.4(4) . . ?
C3 C2 C1 125.8(5) . . ?
N3 C3 C2 125.7(5) . . ?
N3 C3 H3 117.1 . . ?
C2 C3 H3 117.1 . . ?
C6 C11 H11 120.8 . . ?
C10 C11 C6 118.4(5) . . ?
C10 C11 H11 120.8 . . ?
C7 C8 H8 121.3 . . ?
C9 C8 C7 117.4(4) . . ?
C9 C8 H8 121.3 . . ?
C8 C9 H9 118.5 . . ?
C8 C9 C10 123.0(5) . . ?
C10 C9 H9 118.5 . . ?
C11 C10 C9 120.8(5) . . ?
C11 C10 H10 119.6 . . ?
C9 C10 H10 119.6 . . ?
C2 C1 H1A 109.5 . . ?
C2 C1 H1B 109.5 . . ?
C2 C1 H1C 109.5 . . ?
H1A C1 H1B 109.5 . . ?
H1A C1 H1C 109.5 . . ?
H1B C1 H1C 109.5 . . ?

loop_
_geom_bond_atom_site_label_1
_geom_bond_atom_site_label_2
_geom_bond_distance
_geom_bond_site_symmetry_2
_geom_bond_publ_flag
N2 N1 1.349(5) . ?
N2 C5 1.385(4) . ?
N2 C2 1.367(6) . ?
N1 C7 1.368(6) . ?
N3 C4 1.307(7) . ?
N3 C3 1.355(6) . ?
C5 C6 1.398(5) . ?
C5 C4 1.397(5) . ?
C6 C7 1.406(6) . ?
C6 C11 1.413(6) . ?
C7 C8 1.419(7) . ?
C4 H4 0.9300 . ?
C2 C3 1.358(7) . ?
C2 C1 1.497(6) . ?
C3 H3 0.9300 . ?
C11 H11 0.9300 . ?
C11 C10 1.361(8) . ?
C8 H8 0.9300 . ?
C8 C9 1.365(8) . ?
C9 H9 0.9300 . ?
C9 C10 1.392(8) . ?
C10 H10 0.9300 . ?
C1 H1A 0.9600 . ?
C1 H1B 0.9600 . ?
C1 H1C 0.9600 . ?

loop_
_geom_torsion_atom_site_label_1
_geom_torsion_atom_site_label_2
_geom_torsion_atom_site_label_3
_geom_torsion_atom_site_label_4
_geom_torsion
_geom_torsion_site_symmetry_1
_geom_torsion_site_symmetry_2
_geom_torsion_site_symmetry_3
_geom_torsion_site_symmetry_4
_geom_torsion_publ_flag
N2 N1 C7 C6 0.6(4) . . . . ?
N2 N1 C7 C8 -178.9(4) . . . . ?
N2 C5 C6 C7 -0.1(4) . . . . ?
N2 C5 C6 C11 179.0(4) . . . . ?
N2 C5 C4 N3 -0.9(7) . . . . ?
N2 C2 C3 N3 -1.2(8) . . . . ?
N1 N2 C5 C6 0.5(4) . . . . ?
N1 N2 C5 C4 -179.7(4) . . . . ?
N1 N2 C2 C3 -179.3(4) . . . . ?
N1 N2 C2 C1 1.0(6) . . . . ?
N1 C7 C8 C9 -179.4(4) . . . . ?
C5 N2 N1 C7 -0.7(4) . . . . ?
C5 N2 C2 C3 0.7(6) . . . . ?
C5 N2 C2 C1 -179.0(4) . . . . ?
C5 C6 C7 N1 -0.3(4) . . . . ?
C5 C6 C7 C8 179.2(4) . . . . ?
C5 C6 C11 C10 -179.9(5) . . . . ?
C6 C5 C4 N3 178.8(4) . . . . ?
C6 C7 C8 C9 1.2(6) . . . . ?
C6 C11 C10 C9 0.7(8) . . . . ?
C7 C6 C11 C10 -0.9(6) . . . . ?
C7 C8 C9 C10 -1.5(7) . . . . ?
C4 N3 C3 C2 0.6(8) . . . . ?
C4 C5 C6 C7 -179.8(5) . . . . ?
C4 C5 C6 C11 -0.7(8) . . . . ?
C2 N2 N1 C7 179.3(4) . . . . ?
C2 N2 C5 C6 -179.5(3) . . . . ?
C2 N2 C5 C4 0.2(5) . . . . ?
C3 N3 C4 C5 0.5(7) . . . . ?
C11 C6 C7 N1 -179.5(4) . . . . ?
C11 C6 C7 C8 0.0(5) . . . . ?
C8 C9 C10 C11 0.6(8) . . . . ?
C1 C2 C3 N3 178.5(6) . . . . ?
